data_4116819
loop_
_publ_author_name
'Venkat R. Thalladi'
'Hans-Christoph Weiss'
'Dieter Bl\"aser'
'Roland Boese'
'Ashwini Nangia'
'Gautam R. Desiraju'

_publ_section_title
;
 C-H...F Interactions in the Crystal Structures of Some Fluorobenzenes
;
_journal_name_full 'Journal of the American Chemical Society'
_journal_page_first 8702
_journal_page_last 8710
_journal_paper_doi 10.1021/ja981198e
_journal_volume 120
_journal_year 1998
_chemical_compound_source Aldrich
_chemical_formula_moiety 'C6 H5 F'
_chemical_formula_sum 'C6 H5 F'
_chemical_formula_weight 96.10
_chemical_melting_point 231
_chemical_name_common fluorobenzene
_chemical_name_systematic fluorobenzene
_space_group_IT_number 96
_symmetry_cell_setting tetragonal
_symmetry_space_group_name_Hall 'P 4nw 2abw'
_symmetry_space_group_name_H-M 'P 43 21 2'
_atom_sites_solution_hydrogens geom
_atom_sites_solution_primary direct
_atom_sites_solution_secondary difmap
_audit_creation_method SHELXL
_cell_angle_alpha 90.00
_cell_angle_beta 90.00
_cell_angle_gamma 90.00
_cell_formula_units_Z 4
_cell_length_a 5.799(2)
_cell_length_b 5.799(2)
_cell_length_c 14.530(7)
_cell_measurement_reflns_used 50
_cell_measurement_temperature 123(2)
_cell_measurement_theta_max 25
_cell_measurement_theta_min 20
_cell_volume 488.6(3)
_computing_cell_refinement 'Siemens P3-PC diffractometer program V.4.24'
_computing_data_collection 'Siemens P3-PC diffractometer program V.4.24'
_computing_data_reduction 'Siemens XDISK V.4.20.2 PC'
_computing_molecular_graphics 'SHELXL-93 (Sheldrick, 1993)'
_computing_publication_material 'SHELXL-93 (Sheldrick, 1993)'
_computing_structure_refinement 'SHELXL-93 (Sheldrick, 1993)'
_computing_structure_solution 'SHELXS-86 (Sheldrick, 1990)'
_diffrn_ambient_temperature 123(2)
_diffrn_measurement_device 'Nicolet R3m/V four circle diffractometer'
_diffrn_measurement_method 'Wyckoff scan mode'
_diffrn_radiation_monochromator graphite
_diffrn_radiation_source 'fine-focus sealed tube'
_diffrn_radiation_type MoK\a
_diffrn_radiation_wavelength 0.71073
_diffrn_reflns_av_R_equivalents 0.0320
_diffrn_reflns_av_sigmaI/netI 0.0220
_diffrn_reflns_limit_h_max 0
_diffrn_reflns_limit_h_min -8
_diffrn_reflns_limit_k_max 8
_diffrn_reflns_limit_k_min 0
_diffrn_reflns_limit_l_max 20
_diffrn_reflns_limit_l_min 0
_diffrn_reflns_number 858
_diffrn_reflns_theta_max 30.04
_diffrn_reflns_theta_min 3.78
_diffrn_standards_decay_% 0
_diffrn_standards_interval_count 100
_diffrn_standards_number 2
_exptl_absorpt_coefficient_mu 0.101
_exptl_absorpt_correction_type none
_exptl_crystal_density_diffrn 1.306
_exptl_crystal_density_method none
_exptl_crystal_description cylindric
_exptl_crystal_F_000 200
_exptl_crystal_size_max '0.3 mm diameter'
_refine_diff_density_max 0.273
_refine_diff_density_min -0.127
_refine_diff_density_rms 0.050
_refine_ls_abs_structure_details 'Flack H D (1983), Acta Cryst. A39, 876-881'
_refine_ls_abs_structure_Flack -0.92(144)
_refine_ls_extinction_method none
_refine_ls_goodness_of_fit_all 1.060
_refine_ls_goodness_of_fit_obs 1.084
_refine_ls_hydrogen_treatment refall
_refine_ls_matrix_type full
_refine_ls_number_parameters 44
_refine_ls_number_reflns 718
_refine_ls_number_restraints 0
_refine_ls_restrained_S_all 1.060
_refine_ls_restrained_S_obs 1.084
_refine_ls_R_factor_all 0.0464
_refine_ls_R_factor_obs 0.0407
_refine_ls_shift/esd_max 0.000
_refine_ls_shift/esd_mean 0.000
_refine_ls_structure_factor_coef Fsqd
_refine_ls_weighting_details 'w=1/[\s^2^(Fo^2^)+(0.0615P)^2^+0.0730P] where P=(Fo^2^+2Fc^2^)/3'
_refine_ls_weighting_scheme calc
_refine_ls_wR_factor_all 0.1100
_refine_ls_wR_factor_obs 0.1056
_reflns_number_observed 637
_reflns_number_total 718
_reflns_observed_criterion >2sigma(I)
_cod_data_source_file ja981198e_1.cif
_cod_data_source_block 1
_cod_depositor_comments
;
The following automatic conversions were performed:

'_refine_ls_weighting_scheme' value 'calc
w=1/[\s^2^(Fo^2^)+(0.0615P)^2^+0.0730P] where P=(Fo^2^+2Fc^2^)/3' was
changed to 'calc'. New tag '_refine_ls_weighting_details' was
created. The value of the new tag was set to
'w=1/[\s^2^(Fo^2^)+(0.0615P)^2^+0.0730P] where P=(Fo^2^+2Fc^2^)/3'.

Automatic conversion script
Id: cif_fix_values 3143 2015-03-26 13:38:13Z robertas 
;
_cod_original_cell_volume 488.6(4)
_cod_database_code 4116819

loop_
_symmetry_equiv_pos_as_xyz
'x, y, z'
'-x, -y, z+1/2'
'-y+1/2, x+1/2, z+3/4'
'y+1/2, -x+1/2, z+1/4'
'-x+1/2, y+1/2, -z+3/4'
'x+1/2, -y+1/2, -z+1/4'
'y, x, -z'
'-y, -x, -z+1/2'

loop_
_atom_site_aniso_label
_atom_site_aniso_U_11
_atom_site_aniso_U_22
_atom_site_aniso_U_33
_atom_site_aniso_U_23
_atom_site_aniso_U_13
_atom_site_aniso_U_12
F1 0.0393(4) 0.0393(4) 0.0390(6) -0.0012(4) 0.0012(4) -0.0101(5)
C1 0.0285(5) 0.0285(5) 0.0238(7) -0.0027(4) 0.0027(4) -0.0002(6)
C2 0.0389(7) 0.0276(6) 0.0232(5) 0.0001(4) -0.0010(5) 0.0076(5)
C3 0.0287(6) 0.0387(7) 0.0288(6) -0.0066(5) -0.0040(5) 0.0061(5)
C4 0.0317(5) 0.0317(5) 0.0338(8) -0.0056(5) 0.0056(5) -0.0023(8)

loop_
_atom_site_label
_atom_site_type_symbol
_atom_site_fract_x
_atom_site_fract_y
_atom_site_fract_z
_atom_site_U_iso_or_equiv
_atom_site_thermal_displace_type
_atom_site_occupancy
_atom_site_calc_flag
_atom_site_refinement_flags
F1 F 0.82408(15) 0.82408(15) 0.0000 0.0392(3) Uani 1 d S
C1 C 0.9904(2) 0.9904(2) 0.0000 0.0269(4) Uani 1 d S
C2 C 1.1809(3) 0.9591(2) 0.05517(9) 0.0299(3) Uani 1 d .
H2 H 1.1905(31) 0.8267(32) 0.0905(12) 0.041(5) Uiso 1 d .
C3 C 1.3490(2) 1.1297(3) 0.05493(9) 0.0321(3) Uani 1 d .
H3 H 1.4752(37) 1.1179(36) 0.0911(13) 0.047(5) Uiso 1 d .
C4 C 1.3239(2) 1.3239(2) 0.0000 0.0324(4) Uani 1 d S
H4 H 1.4364(32) 1.4364(32) 0.0000 0.037(6) Uiso 1 d S

loop_
_atom_type_symbol
_atom_type_description
_atom_type_scat_dispersion_real
_atom_type_scat_dispersion_imag
_atom_type_scat_source
C C 0.0033 0.0016 'International Tables Vol C Tables 4.2.6.8 and 6.1.1.4'
H H 0.0000 0.0000 'International Tables Vol C Tables 4.2.6.8 and 6.1.1.4'
F F 0.0171 0.0103 'International Tables Vol C Tables 4.2.6.8 and 6.1.1.4'

loop_
_geom_angle_atom_site_label_1
_geom_angle_atom_site_label_2
_geom_angle_atom_site_label_3
_geom_angle
_geom_angle_site_symmetry_3
F1 C1 C2 118.30(8) .
F1 C1 C2 118.30(8) 7
C2 C1 C2 123.4(2) 7
C1 C2 C3 117.88(13) .
C4 C3 C2 120.37(14) .
C3 C4 C3 120.1(2) 7

loop_
_geom_bond_atom_site_label_1
_geom_bond_atom_site_label_2
_geom_bond_distance
_geom_bond_site_symmetry_2
F1 C1 1.364(2) .
C1 C2 1.377(2) .
C1 C2 1.377(2) 7
C2 C3 1.389(2) .
C3 C4 1.388(2) .
C4 C3 1.388(2) 7
